data_2206884
loop_
_publ_author_name
'S. Selvanayagam'
'D. Velmurugan'
'K. Ravikumar'
'B. Sridhar'
'E. Ramesh'

_publ_section_title 4-[Bis(2-methyl-1<i>H</i>-indol-3-yl)methyl]-1-(4-methoxyphenyl)-3-phenylazetidin-2-one
_journal_coeditor_code BT6740
_journal_issue 10
_journal_name_full 'Acta Crystallographica Section E'
_journal_page_first o3386
_journal_page_last o3388
_journal_paper_doi 10.1107/S1600536805029557
_journal_volume 61
_journal_year 2005
_chemical_formula_iupac 'C35 H31 N3 O2'
_chemical_formula_moiety 'C35 H31 N3 O2'
_chemical_formula_sum 'C35 H31 N3 O2'
_chemical_formula_weight 525.63
_chemical_name_systematic
;
4-[Bis(2-methyl-1H-indol-3-yl)methyl]-1-(4-methoxyphenyl)-3-phenylazetidin-
2-one
;
_space_group_IT_number 14
_symmetry_cell_setting monoclinic
_symmetry_space_group_name_Hall '-P 2yn'
_symmetry_space_group_name_H-M 'P 1 21/n 1'
_atom_sites_solution_hydrogens geom
_atom_sites_solution_primary direct
_atom_sites_solution_secondary difmap
_audit_creation_method SHELXL-97
_cell_angle_alpha 90.00
_cell_angle_beta 91.9780(10)
_cell_angle_gamma 90.00
_cell_formula_units_Z 4
_cell_length_a 11.9751(7)
_cell_length_b 13.4815(8)
_cell_length_c 17.2114(11)
_cell_measurement_reflns_used 11212
_cell_measurement_temperature 293(2)
_cell_measurement_theta_max 23.36
_cell_measurement_theta_min 2.18
_cell_volume 2777.0(3)
_computing_cell_refinement 'SAINT (Bruker, 2001)'
_computing_data_collection 'SMART (Bruker, 2001)'
_computing_data_reduction SAINT
_computing_molecular_graphics
;
'ORTEP-3 (Farrugia, 1997) and PLATON (Spek, 2003)'
;
_computing_publication_material 'SHELXL97 and PARST (Nardelli, 1995)'
_computing_structure_refinement 'SHELXL97 (Sheldrick, 1997)'
_computing_structure_solution 'SHELXS97 (Sheldrick, 1997)'
_diffrn_ambient_temperature 293(2)
_diffrn_measured_fraction_theta_full 1.000
_diffrn_measured_fraction_theta_max 0.968
_diffrn_measurement_device 'Bruker SMART APEX'
_diffrn_measurement_device_type 'CCD area-detector'
_diffrn_measurement_method \w
_diffrn_radiation_monochromator graphite
_diffrn_radiation_source 'fine-focus sealed tube'
_diffrn_radiation_type MoK\a
_diffrn_radiation_wavelength 0.71073
_diffrn_reflns_av_R_equivalents 0.0198
_diffrn_reflns_av_sigmaI/netI 0.0151
_diffrn_reflns_limit_h_max 15
_diffrn_reflns_limit_h_min -15
_diffrn_reflns_limit_k_max 17
_diffrn_reflns_limit_k_min -17
_diffrn_reflns_limit_l_max 22
_diffrn_reflns_limit_l_min -22
_diffrn_reflns_number 31001
_diffrn_reflns_theta_full 25.00
_diffrn_reflns_theta_max 28.04
_diffrn_reflns_theta_min 1.92
_diffrn_standards_decay_% 0
_diffrn_standards_number 0
_exptl_absorpt_coefficient_mu 0.079
_exptl_absorpt_correction_type none
_exptl_crystal_colour Colourless
_exptl_crystal_density_diffrn 1.257
_exptl_crystal_density_method 'not measured'
_exptl_crystal_description Block
_exptl_crystal_F_000 1112
_exptl_crystal_size_max 0.26
_exptl_crystal_size_mid 0.22
_exptl_crystal_size_min 0.20
_refine_diff_density_max 0.300
_refine_diff_density_min -0.224
_refine_ls_extinction_method none
_refine_ls_goodness_of_fit_ref 1.046
_refine_ls_hydrogen_treatment constr
_refine_ls_matrix_type full
_refine_ls_number_parameters 362
_refine_ls_number_reflns 6519
_refine_ls_number_restraints 0
_refine_ls_restrained_S_all 1.046
_refine_ls_R_factor_all 0.0584
_refine_ls_R_factor_gt 0.0492
_refine_ls_shift/su_max 0.000
_refine_ls_shift/su_mean 0.000
_refine_ls_structure_factor_coef Fsqd
_refine_ls_weighting_details 'calc w = 1/[\s^2^(Fo^2^)+(0.08P)^2^+0.5932P] where P = (Fo^2^+2Fc^2^)/3'
_refine_ls_weighting_scheme calc
_refine_ls_wR_factor_gt 0.1387
_refine_ls_wR_factor_ref 0.1485
_reflns_number_gt 5325
_reflns_number_total 6519
_reflns_threshold_expression I>2\s(I)
_cod_data_source_file bt6740.cif
_cod_data_source_block I
_cod_original_sg_symbol_H-M 'P 21/n'
_cod_database_code 2206884
_cod_database_fobs_code 2206884

loop_
_symmetry_equiv_pos_as_xyz
'x, y, z'
'-x+1/2, y+1/2, -z+1/2'
'-x, -y, -z'
'x-1/2, -y-1/2, z-1/2'

loop_
_atom_site_label
_atom_site_fract_x
_atom_site_fract_y
_atom_site_fract_z
_atom_site_U_iso_or_equiv
_atom_site_adp_type
_atom_site_calc_flag
_atom_site_refinement_flags
_atom_site_occupancy
_atom_site_type_symbol
O1 0.59029(9) 0.23703(8) 0.11658(6) 0.0554(3) Uani d . 1 O
O2 0.68659(10) -0.21135(9) -0.03740(7) 0.0632(3) Uani d . 1 O
N1 0.54200(10) 0.07997(9) 0.16433(6) 0.0429(3) Uani d . 1 N
N2 0.71139(11) -0.15471(11) 0.33046(8) 0.0584(3) Uani d . 1 N
H2 0.7783 -0.1776 0.3354 0.070 Uiso calc R 1 H
N3 0.36215(11) 0.11854(9) 0.48359(7) 0.0509(3) Uani d . 1 N
H3 0.3620 0.1420 0.5300 0.061 Uiso calc R 1 H
C1 0.45976(11) 0.07649(10) 0.22669(7) 0.0392(3) Uani d . 1 C
H1 0.3931 0.0375 0.2124 0.047 Uiso calc R 1 H
C2 0.44312(11) 0.19115(10) 0.21277(8) 0.0435(3) Uani d . 1 C
H2A 0.3727 0.2020 0.1832 0.052 Uiso calc R 1 H
C3 0.53734(11) 0.18046(10) 0.15643(7) 0.0435(3) Uani d . 1 C
C4 0.58073(11) 0.00436(11) 0.11538(7) 0.0432(3) Uani d . 1 C
C5 0.54765(14) -0.09251(11) 0.12555(8) 0.0528(4) Uani d . 1 C
H5 0.5024 -0.1083 0.1666 0.063 Uiso calc R 1 H
C6 0.58059(14) -0.16690(12) 0.07578(8) 0.0543(4) Uani d . 1 C
H6 0.5572 -0.2319 0.0833 0.065 Uiso calc R 1 H
C7 0.64828(12) -0.14412(12) 0.01494(8) 0.0486(3) Uani d . 1 C
C8 0.68095(14) -0.04706(13) 0.00443(9) 0.0559(4) Uani d . 1 C
H8 0.7261 -0.0316 -0.0368 0.067 Uiso calc R 1 H
C9 0.64835(13) 0.02742(12) 0.05349(8) 0.0511(3) Uani d . 1 C
H9 0.6712 0.0924 0.0454 0.061 Uiso calc R 1 H
C10 0.65488(16) -0.31203(13) -0.02868(10) 0.0618(4) Uani d . 1 C
H10A 0.6871 -0.3511 -0.0688 0.093 Uiso calc R 1 H
H10B 0.5749 -0.3173 -0.0326 0.093 Uiso calc R 1 H
H10C 0.6812 -0.3358 0.0212 0.093 Uiso calc R 1 H
C11 0.50927(10) 0.05056(9) 0.30724(7) 0.0372(3) Uani d . 1 C
H11 0.5671 0.1008 0.3176 0.045 Uiso calc R 1 H
C12 0.56971(11) -0.04732(10) 0.31413(7) 0.0398(3) Uani d . 1 C
C13 0.68380(12) -0.05656(12) 0.31915(8) 0.0498(3) Uani d . 1 C
C14 0.61568(13) -0.21048(11) 0.33260(8) 0.0497(3) Uani d . 1 C
C15 0.60232(17) -0.31206(13) 0.34411(10) 0.0660(5) Uani d . 1 C
H15 0.6636 -0.3537 0.3520 0.079 Uiso calc R 1 H
C16 0.49572(19) -0.34809(13) 0.34338(12) 0.0736(5) Uani d . 1 C
H16 0.4843 -0.4157 0.3504 0.088 Uiso calc R 1 H
C17 0.40370(16) -0.28600(13) 0.33237(11) 0.0655(4) Uani d . 1 C
H17 0.3322 -0.3129 0.3324 0.079 Uiso calc R 1 H
C18 0.41653(13) -0.18540(11) 0.32138(9) 0.0497(3) Uani d . 1 C
H18 0.3544 -0.1447 0.3136 0.060 Uiso calc R 1 H
C19 0.52436(11) -0.14537(10) 0.32206(7) 0.0410(3) Uani d . 1 C
C20 0.77400(14) 0.01888(17) 0.31435(13) 0.0749(5) Uani d . 1 C
H20A 0.8454 -0.0130 0.3208 0.112 Uiso calc R 1 H
H20B 0.7659 0.0673 0.3546 0.112 Uiso calc R 1 H
H20C 0.7689 0.0510 0.2646 0.112 Uiso calc R 1 H
C21 0.42471(11) 0.06678(9) 0.36965(7) 0.0366(3) Uani d . 1 C
C22 0.45547(12) 0.10554(10) 0.44083(8) 0.0429(3) Uani d . 1 C
C23 0.26937(12) 0.08868(11) 0.44159(8) 0.0471(3) Uani d . 1 C
C24 0.15778(15) 0.08975(14) 0.46154(10) 0.0624(4) Uani d . 1 C
H24 0.1367 0.1130 0.5097 0.075 Uiso calc R 1 H
C25 0.07993(14) 0.05536(15) 0.40781(11) 0.0672(5) Uani d . 1 C
H25 0.0048 0.0549 0.4198 0.081 Uiso calc R 1 H
C26 0.11188(13) 0.02097(14) 0.33533(10) 0.0590(4) Uani d . 1 C
H26 0.0576 -0.0023 0.2999 0.071 Uiso calc R 1 H
C27 0.22223(12) 0.02095(11) 0.31529(8) 0.0462(3) Uani d . 1 C
H27 0.2418 -0.0017 0.2666 0.055 Uiso calc R 1 H
C28 0.30526(11) 0.05503(9) 0.36841(7) 0.0392(3) Uani d . 1 C
C29 0.56762(14) 0.13309(12) 0.47331(9) 0.0550(4) Uani d . 1 C
H29A 0.5955 0.0809 0.5066 0.082 Uiso calc R 1 H
H29B 0.5622 0.1933 0.5027 0.082 Uiso calc R 1 H
H29C 0.6177 0.1428 0.4316 0.082 Uiso calc R 1 H
C30 0.45151(15) 0.26413(10) 0.27847(9) 0.0537(4) Uani d . 1 C
C31 0.3540(2) 0.29040(13) 0.31582(11) 0.0742(5) Uani d . 1 C
H31 0.2854 0.2663 0.2973 0.089 Uiso calc R 1 H
C32 0.3587(3) 0.35138(18) 0.37954(15) 0.1077(10) Uani d . 1 C
H32 0.2936 0.3672 0.4046 0.129 Uiso calc R 1 H
C33 0.4580(4) 0.38870(18) 0.40616(15) 0.1189(12) Uani d . 1 C
H33 0.4604 0.4294 0.4498 0.143 Uiso calc R 1 H
C34 0.5571(3) 0.36657(16) 0.36862(15) 0.1045(10) Uani d . 1 C
H34 0.6248 0.3937 0.3862 0.125 Uiso calc R 1 H
C35 0.5523(2) 0.30309(13) 0.30442(11) 0.0711(5) Uani d . 1 C
H35 0.6173 0.2871 0.2792 0.085 Uiso calc R 1 H

loop_
_atom_site_aniso_label
_atom_site_aniso_U_11
_atom_site_aniso_U_22
_atom_site_aniso_U_33
_atom_site_aniso_U_12
_atom_site_aniso_U_13
_atom_site_aniso_U_23
O1 0.0586(6) 0.0538(6) 0.0539(6) -0.0159(5) 0.0054(5) 0.0109(5)
O2 0.0743(8) 0.0664(7) 0.0499(6) -0.0029(6) 0.0176(5) -0.0118(5)
N1 0.0491(6) 0.0456(6) 0.0346(5) -0.0074(5) 0.0076(4) 0.0017(4)
N2 0.0457(7) 0.0695(9) 0.0599(8) 0.0184(6) 0.0030(6) -0.0039(6)
N3 0.0646(8) 0.0544(7) 0.0339(5) 0.0040(6) 0.0066(5) -0.0075(5)
C1 0.0410(6) 0.0433(7) 0.0334(6) -0.0056(5) 0.0042(5) 0.0001(5)
C2 0.0452(7) 0.0460(7) 0.0390(6) -0.0002(5) -0.0013(5) 0.0056(5)
C3 0.0451(7) 0.0476(7) 0.0374(6) -0.0077(5) -0.0033(5) 0.0037(5)
C4 0.0463(7) 0.0508(7) 0.0326(6) -0.0051(6) 0.0028(5) -0.0012(5)
C5 0.0666(9) 0.0529(8) 0.0398(7) -0.0098(7) 0.0159(6) -0.0005(6)
C6 0.0719(10) 0.0493(8) 0.0422(7) -0.0085(7) 0.0112(7) -0.0018(6)
C7 0.0513(8) 0.0587(8) 0.0360(6) -0.0017(6) 0.0033(5) -0.0049(6)
C8 0.0604(9) 0.0660(10) 0.0424(7) -0.0109(7) 0.0175(6) -0.0015(7)
C9 0.0558(8) 0.0548(8) 0.0433(7) -0.0134(6) 0.0112(6) 0.0009(6)
C10 0.0690(10) 0.0583(9) 0.0581(9) 0.0105(8) 0.0022(8) -0.0078(7)
C11 0.0396(6) 0.0382(6) 0.0339(6) -0.0028(5) 0.0026(5) -0.0001(5)
C12 0.0412(6) 0.0451(7) 0.0333(6) 0.0023(5) 0.0045(5) -0.0011(5)
C13 0.0434(7) 0.0618(9) 0.0444(7) 0.0045(6) 0.0058(6) -0.0020(6)
C14 0.0560(8) 0.0530(8) 0.0401(7) 0.0144(6) 0.0027(6) -0.0047(6)
C15 0.0852(12) 0.0510(9) 0.0614(10) 0.0248(8) -0.0036(9) -0.0035(7)
C16 0.1003(15) 0.0410(8) 0.0791(12) 0.0051(9) -0.0032(10) 0.0009(8)
C17 0.0719(11) 0.0490(9) 0.0757(11) -0.0075(8) 0.0027(9) -0.0020(8)
C18 0.0515(8) 0.0434(7) 0.0541(8) 0.0012(6) 0.0027(6) -0.0020(6)
C19 0.0491(7) 0.0421(7) 0.0320(6) 0.0068(5) 0.0044(5) -0.0018(5)
C20 0.0434(8) 0.0929(14) 0.0890(13) -0.0078(9) 0.0096(8) 0.0001(11)
C21 0.0434(6) 0.0340(6) 0.0325(6) 0.0017(5) 0.0021(5) 0.0018(4)
C22 0.0537(7) 0.0398(6) 0.0352(6) 0.0014(5) 0.0011(5) 0.0013(5)
C23 0.0544(8) 0.0449(7) 0.0424(7) 0.0066(6) 0.0088(6) -0.0005(5)
C24 0.0619(9) 0.0698(10) 0.0566(9) 0.0108(8) 0.0199(8) -0.0047(8)
C25 0.0451(8) 0.0845(12) 0.0728(11) 0.0091(8) 0.0161(8) 0.0003(9)
C26 0.0449(8) 0.0701(10) 0.0620(9) 0.0010(7) -0.0005(7) 0.0032(8)
C27 0.0455(7) 0.0510(8) 0.0420(7) 0.0022(6) 0.0029(5) 0.0011(6)
C28 0.0448(7) 0.0357(6) 0.0374(6) 0.0052(5) 0.0050(5) 0.0026(5)
C29 0.0645(9) 0.0580(9) 0.0418(7) -0.0074(7) -0.0082(6) -0.0011(6)
C30 0.0800(11) 0.0371(7) 0.0439(7) 0.0055(7) 0.0008(7) 0.0069(6)
C31 0.1076(15) 0.0491(9) 0.0669(11) 0.0260(9) 0.0176(10) 0.0048(8)
C32 0.185(3) 0.0570(12) 0.0825(16) 0.0354(16) 0.0302(18) -0.0079(11)
C33 0.238(4) 0.0519(12) 0.0673(14) 0.0141(18) 0.010(2) -0.0150(10)
C34 0.181(3) 0.0516(11) 0.0785(15) -0.0239(14) -0.0380(17) 0.0029(10)
C35 0.1068(15) 0.0486(9) 0.0566(9) -0.0134(9) -0.0135(9) 0.0042(7)

loop_
_atom_type_symbol
_atom_type_description
_atom_type_scat_dispersion_real
_atom_type_scat_dispersion_imag
_atom_type_scat_source
C C 0.0033 0.0016 'International Tables Vol C Tables 4.2.6.8 and 6.1.1.4'
H H 0.0000 0.0000 'International Tables Vol C Tables 4.2.6.8 and 6.1.1.4'
N N 0.0061 0.0033 'International Tables Vol C Tables 4.2.6.8 and 6.1.1.4'
O O 0.0106 0.0060 'International Tables Vol C Tables 4.2.6.8 and 6.1.1.4'

loop_
_geom_angle_atom_site_label_1
_geom_angle_atom_site_label_2
_geom_angle_atom_site_label_3
_geom_angle
_geom_angle_publ_flag
C7 O2 C10 117.85(12) ?
C3 N1 C4 132.20(10) y
C3 N1 C1 94.50(10) y
C4 N1 C1 130.50(10) y
C14 N2 C13 109.51(12) ?
C14 N2 H2 125.2 ?
C13 N2 H2 125.2 ?
C23 N3 C22 109.99(11) ?
C23 N3 H3 125.0 ?
C22 N3 H3 125.0 ?
N1 C1 C11 114.66(11) ?
N1 C1 C2 86.71(9) ?
C11 C1 C2 113.90(10) ?
N1 C1 H1 113.0 ?
C11 C1 H1 113.0 ?
C2 C1 H1 113.0 ?
C30 C2 C3 120.76(12) ?
C30 C2 C1 121.61(11) ?
C3 C2 C1 84.91(10) ?
C30 C2 H2A 109.1 ?
C3 C2 H2A 109.1 ?
C1 C2 H2A 109.1 ?
O1 C3 N1 131.17(14) ?
O1 C3 C2 135.41(14) ?
N1 C3 C2 93.41(10) ?
C5 C4 C9 119.03(13) ?
C5 C4 N1 120.46(12) ?
C9 C4 N1 120.42(13) ?
C4 C5 C6 121.23(13) ?
C4 C5 H5 119.4 ?
C6 C5 H5 119.4 ?
C7 C6 C5 119.68(14) ?
C7 C6 H6 120.2 ?
C5 C6 H6 120.2 ?
O2 C7 C8 116.00(10) y
O2 C7 C6 124.80(10) y
C8 C7 C6 119.14(13) ?
C9 C8 C7 121.57(13) ?
C9 C8 H8 119.2 ?
C7 C8 H8 119.2 ?
C8 C9 C4 119.34(14) ?
C8 C9 H9 120.3 ?
C4 C9 H9 120.3 ?
O2 C10 H10A 109.5 ?
O2 C10 H10B 109.5 ?
H10A C10 H10B 109.5 ?
O2 C10 H10C 109.5 ?
H10A C10 H10C 109.5 ?
H10B C10 H10C 109.5 ?
C12 C11 C21 113.60(10) ?
C12 C11 C1 116.20(10) y
C21 C11 C1 111.20(10) y
C12 C11 H11 104.8 ?
C21 C11 H11 104.8 ?
C1 C11 H11 104.8 ?
C13 C12 C19 106.82(12) ?
C13 C12 C11 123.97(12) ?
C19 C12 C11 129.09(11) ?
C12 C13 N2 109.27(13) ?
C12 C13 C20 131.14(15) ?
N2 C13 C20 119.60(14) ?
N2 C14 C15 129.96(15) ?
N2 C14 C19 107.48(13) ?
C15 C14 C19 122.55(15) ?
C16 C15 C14 117.39(16) ?
C16 C15 H15 121.3 ?
C14 C15 H15 121.3 ?
C15 C16 C17 121.53(16) ?
C15 C16 H16 119.2 ?
C17 C16 H16 119.2 ?
C18 C17 C16 121.26(17) ?
C18 C17 H17 119.4 ?
C16 C17 H17 119.4 ?
C17 C18 C19 119.04(14) ?
C17 C18 H18 120.5 ?
C19 C18 H18 120.5 ?
C18 C19 C14 118.21(13) ?
C18 C19 C12 134.87(12) ?
C14 C19 C12 106.92(12) ?
C13 C20 H20A 109.5 ?
C13 C20 H20B 109.5 ?
H20A C20 H20B 109.5 ?
C13 C20 H20C 109.5 ?
H20A C20 H20C 109.5 ?
H20B C20 H20C 109.5 ?
C22 C21 C28 106.96(11) ?
C22 C21 C11 121.50(12) ?
C28 C21 C11 131.39(11) ?
N3 C22 C21 109.26(12) ?
N3 C22 C29 120.66(13) ?
C21 C22 C29 130.09(13) ?
N3 C23 C24 129.60(14) ?
N3 C23 C28 107.36(12) ?
C24 C23 C28 123.03(15) ?
C25 C24 C23 117.82(15) ?
C25 C24 H24 121.1 ?
C23 C24 H24 121.1 ?
C24 C25 C26 120.92(15) ?
C24 C25 H25 119.5 ?
C26 C25 H25 119.5 ?
C27 C26 C25 121.23(16) ?
C27 C26 H26 119.4 ?
C25 C26 H26 119.4 ?
C26 C27 C28 120.05(14) ?
C26 C27 H27 120.0 ?
C28 C27 H27 120.0 ?
C27 C28 C23 116.94(12) ?
C27 C28 C21 136.62(12) ?
C23 C28 C21 106.44(12) ?
C22 C29 H29A 109.5 ?
C22 C29 H29B 109.5 ?
H29A C29 H29B 109.5 ?
C22 C29 H29C 109.5 ?
H29A C29 H29C 109.5 ?
H29B C29 H29C 109.5 ?
C35 C30 C31 119.41(18) ?
C35 C30 C2 122.02(16) ?
C31 C30 C2 118.53(16) ?
C32 C31 C30 120.5(3) ?
C32 C31 H31 119.7 ?
C30 C31 H31 119.7 ?
C33 C32 C31 120.3(3) ?
C33 C32 H32 119.8 ?
C31 C32 H32 119.8 ?
C32 C33 C34 120.7(2) ?
C32 C33 H33 119.6 ?
C34 C33 H33 119.6 ?
C35 C34 C33 118.8(3) ?
C35 C34 H34 120.6 ?
C33 C34 H34 120.6 ?
C30 C35 C34 120.1(2) ?
C30 C35 H35 119.9 ?
C34 C35 H35 119.9 ?

loop_
_geom_bond_atom_site_label_1
_geom_bond_atom_site_label_2
_geom_bond_distance
_geom_bond_publ_flag
O1 C3 1.218(2) y
O2 C7 1.3681(18) ?
O2 C10 1.419(2) ?
N1 C3 1.363(2) y
N1 C4 1.411(2) y
N1 C1 1.482(2) y
N2 C14 1.372(2) y
N2 C13 1.376(2) y
N2 H2 0.8600 ?
N3 C23 1.365(2) y
N3 C22 1.371(2) y
N3 H3 0.8600 ?
C1 C11 1.5293(17) ?
C1 C2 1.5758(18) ?
C1 H1 0.9800 ?
C2 C30 1.500(2) ?
C2 C3 1.5197(19) ?
C2 H2A 0.9800 ?
C4 C5 1.378(2) ?
C4 C9 1.3951(18) ?
C5 C6 1.385(2) ?
C5 H5 0.9300 ?
C6 C7 1.381(2) ?
C6 H6 0.9300 ?
C7 C8 1.379(2) ?
C8 C9 1.377(2) ?
C8 H8 0.9300 ?
C9 H9 0.9300 ?
C10 H10A 0.9600 ?
C10 H10B 0.9600 ?
C10 H10C 0.9600 ?
C11 C12 1.5078(18) ?
C11 C21 1.5172(17) ?
C11 H11 0.9800 ?
C12 C13 1.372(2) ?
C12 C19 1.4373(19) ?
C13 C20 1.488(2) ?
C14 C15 1.394(2) ?
C14 C19 1.4091(19) ?
C15 C16 1.366(3) ?
C15 H15 0.9300 ?
C16 C17 1.391(3) ?
C16 H16 0.9300 ?
C17 C18 1.379(2) ?
C17 H17 0.9300 ?
C18 C19 1.399(2) ?
C18 H18 0.9300 ?
C20 H20A 0.9600 ?
C20 H20B 0.9600 ?
C20 H20C 0.9600 ?
C21 C22 1.3706(18) ?
C21 C28 1.4387(18) ?
C22 C29 1.484(2) ?
C23 C24 1.391(2) ?
C23 C28 1.4192(18) ?
C24 C25 1.371(3) ?
C24 H24 0.9300 ?
C25 C26 1.397(3) ?
C25 H25 0.9300 ?
C26 C27 1.377(2) ?
C26 H26 0.9300 ?
C27 C28 1.404(2) ?
C27 H27 0.9300 ?
C29 H29A 0.9600 ?
C29 H29B 0.9600 ?
C29 H29C 0.9600 ?
C30 C35 1.376(3) ?
C30 C31 1.398(3) ?
C31 C32 1.370(3) ?
C31 H31 0.9300 ?
C32 C33 1.356(5) ?
C32 H32 0.9300 ?
C33 C34 1.403(5) ?
C33 H33 0.9300 ?
C34 C35 1.397(3) ?
C34 H34 0.9300 ?
C35 H35 0.9300 ?

loop_
_geom_hbond_atom_site_label_D
_geom_hbond_atom_site_label_H
_geom_hbond_atom_site_label_A
_geom_hbond_site_symmetry_A
_geom_hbond_distance_DH
_geom_hbond_distance_HA
_geom_hbond_distance_DA
_geom_hbond_angle_DHA
N2 H2 O1 2_645 0.86 2.10 2.907(2) 157

loop_
_geom_torsion_atom_site_label_1
_geom_torsion_atom_site_label_2
_geom_torsion_atom_site_label_3
_geom_torsion_atom_site_label_4
_geom_torsion
_geom_torsion_publ_flag
C3 N1 C1 C11 -109.24(12) ?
C4 N1 C1 C11 88.33(16) ?
C3 N1 C1 C2 5.60(10) ?
C4 N1 C1 C2 -156.83(14) ?
N1 C1 C2 C30 -128.26(14) ?
C11 C1 C2 C30 -12.69(18) ?
N1 C1 C2 C3 -5.02(9) ?
C11 C1 C2 C3 110.54(11) ?
C4 N1 C3 O1 -22.7(3) ?
C1 N1 C3 O1 175.37(15) ?
C4 N1 C3 C2 156.14(14) ?
C1 N1 C3 C2 -5.81(10) ?
C30 C2 C3 O1 -51.8(2) ?
C1 C2 C3 O1 -175.80(16) ?
C30 C2 C3 N1 129.47(13) ?
C1 C2 C3 N1 5.47(10) ?
C3 N1 C4 C5 -161.00(15) ?
C1 N1 C4 C5 -5.0(2) ?
C3 N1 C4 C9 15.6(2) ?
C1 N1 C4 C9 171.65(13) ?
C9 C4 C5 C6 0.2(2) ?
N1 C4 C5 C6 176.91(14) ?
C4 C5 C6 C7 0.3(3) ?
C10 O2 C7 C8 -180.0(2) y
C10 O2 C7 C6 -0.1(2) y
C5 C6 C7 O2 179.51(15) ?
C5 C6 C7 C8 -0.7(2) ?
O2 C7 C8 C9 -179.67(15) ?
C6 C7 C8 C9 0.5(2) ?
C7 C8 C9 C4 0.0(3) ?
C5 C4 C9 C8 -0.4(2) ?
N1 C4 C9 C8 -177.09(14) ?
N1 C1 C11 C12 -58.29(15) ?
C2 C1 C11 C12 -156.00(10) y
N1 C1 C11 C21 169.66(10) ?
C2 C1 C11 C21 72.00(10) y
C21 C11 C12 C13 -124.66(14) ?
C1 C11 C12 C13 104.42(15) ?
C21 C11 C12 C19 50.66(17) ?
C1 C11 C12 C19 -80.25(16) ?
C19 C12 C13 N2 -0.55(15) ?
C11 C12 C13 N2 175.66(12) ?
C19 C12 C13 C20 179.39(17) ?
C11 C12 C13 C20 -4.4(3) ?
C14 N2 C13 C12 0.24(17) ?
C14 N2 C13 C20 -179.71(15) ?
C13 N2 C14 C15 -178.70(16) ?
C13 N2 C14 C19 0.18(16) ?
N2 C14 C15 C16 -179.99(17) ?
C19 C14 C15 C16 1.3(2) ?
C14 C15 C16 C17 -0.6(3) ?
C15 C16 C17 C18 0.3(3) ?
C16 C17 C18 C19 -0.6(3) ?
C17 C18 C19 C14 1.2(2) ?
C17 C18 C19 C12 -178.88(15) ?
N2 C14 C19 C18 179.47(12) ?
C15 C14 C19 C18 -1.6(2) ?
N2 C14 C19 C12 -0.51(15) ?
C15 C14 C19 C12 178.48(14) ?
C13 C12 C19 C18 -179.32(15) ?
C11 C12 C19 C18 4.7(2) ?
C13 C12 C19 C14 0.65(14) ?
C11 C12 C19 C14 -175.30(12) ?
C12 C11 C21 C22 85.63(15) ?
C1 C11 C21 C22 -141.03(12) ?
C12 C11 C21 C28 -99.56(15) ?
C1 C11 C21 C28 33.78(18) ?
C23 N3 C22 C21 0.07(16) ?
C23 N3 C22 C29 179.60(13) ?
C28 C21 C22 N3 -0.07(15) ?
C11 C21 C22 N3 175.86(11) ?
C28 C21 C22 C29 -179.54(14) ?
C11 C21 C22 C29 -3.6(2) ?
C22 N3 C23 C24 -179.13(16) ?
C22 N3 C23 C28 -0.04(16) ?
N3 C23 C24 C25 179.78(17) ?
C28 C23 C24 C25 0.8(3) ?
C23 C24 C25 C26 -0.4(3) ?
C24 C25 C26 C27 -0.4(3) ?
C25 C26 C27 C28 0.6(2) ?
C26 C27 C28 C23 -0.2(2) ?
C26 C27 C28 C21 -179.77(15) ?
N3 C23 C28 C27 -179.72(12) ?
C24 C23 C28 C27 -0.6(2) ?
N3 C23 C28 C21 0.00(15) ?
C24 C23 C28 C21 179.16(14) ?
C22 C21 C28 C27 179.68(15) ?
C11 C21 C28 C27 4.3(2) ?
C22 C21 C28 C23 0.04(14) ?
C11 C21 C28 C23 -175.32(12) ?
C3 C2 C30 C35 -18.8(2) ?
C1 C2 C30 C35 85.41(18) ?
C3 C2 C30 C31 163.41(13) ?
C1 C2 C30 C31 -92.41(17) ?
C35 C30 C31 C32 -2.5(3) ?
C2 C30 C31 C32 175.42(17) ?
C30 C31 C32 C33 1.4(3) ?
C31 C32 C33 C34 0.7(4) ?
C32 C33 C34 C35 -1.7(4) ?
C31 C30 C35 C34 1.4(2) ?
C2 C30 C35 C34 -176.39(16) ?
C33 C34 C35 C30 0.6(3) ?
